data_7155560
loop_
_publ_author_name
'Chung, Min-Ching'
'Chan, Yung-Hsiang'
'Chang, Wen-Jung'
'Hou, Duen-Ren'

_publ_section_title
;
 Synthesis of 2,3-dihydro-1H-pyrroles by intramolecular cyclization of
 N-(3-butynyl)-sulfonamides.
;
_journal_issue 17
_journal_name_full 'Organic &amp; biomolecular chemistry'
_journal_page_first 3783
_journal_page_last 3790
_journal_paper_doi 10.1039/c7ob00528h
_journal_volume 15
_journal_year 2017
_chemical_formula_sum 'C21 H25 N O2 S'
_chemical_formula_weight 355.48
_chemical_name_systematic
;
 ?
;
_space_group_crystal_system orthorhombic
_space_group_IT_number 19
_space_group_name_Hall 'P 2ac 2ab'
_space_group_name_H-M_alt 'P 21 21 21'
_symmetry_space_group_name_Hall 'P 2ac 2ab'
_symmetry_space_group_name_H-M 'P 21 21 21'
_atom_sites_solution_hydrogens geom
_audit_creation_method SHELXL-2013
_audit_update_record
;
2016-12-13 deposited with the CCDC.
2017-04-05 downloaded from the CCDC.
;
_cell_angle_alpha 90
_cell_angle_beta 90
_cell_angle_gamma 90
_cell_formula_units_Z 4
_cell_length_a 11.8441(4)
_cell_length_b 11.9103(5)
_cell_length_c 13.4579(5)
_cell_measurement_reflns_used 9893
_cell_measurement_temperature 296(2)
_cell_measurement_theta_max 27.25
_cell_measurement_theta_min 2.29
_cell_volume 1898.46(12)
_computing_cell_refinement 'SAINT V8.27B (Bruker AXS Inc., 2012)'
_computing_data_collection 'Bruker APEX2 (Bruker, 2012)'
_computing_data_reduction 'SAINT V8.27B (Bruker AXS Inc., 2012)'
_computing_molecular_graphics 'SHELXS-97 (Sheldrick, 2008)'
_computing_publication_material 'SHELXS-97 (Sheldrick, 2008)'
_computing_structure_refinement 'SHELXL-97 (Sheldrick, 2008)'
_computing_structure_solution 'SHELXS-97 (Sheldrick, 2008)'
_diffrn_ambient_temperature 296(2)
_diffrn_measured_fraction_theta_full 0.999
_diffrn_measured_fraction_theta_max 0.988
_diffrn_measurement_device_type 'Bruker KAPPA APEX II diffractometer'
_diffrn_measurement_method 'phi and omega scans'
_diffrn_radiation_type MoK\a
_diffrn_radiation_wavelength 0.71073
_diffrn_reflns_av_R_equivalents 0.0288
_diffrn_reflns_av_unetI/netI 0.0405
_diffrn_reflns_Laue_measured_fraction_full 0.999
_diffrn_reflns_Laue_measured_fraction_max 0.988
_diffrn_reflns_limit_h_max 14
_diffrn_reflns_limit_h_min -15
_diffrn_reflns_limit_k_max 12
_diffrn_reflns_limit_k_min -15
_diffrn_reflns_limit_l_max 17
_diffrn_reflns_limit_l_min -17
_diffrn_reflns_number 25711
_diffrn_reflns_point_group_measured_fraction_full 0.999
_diffrn_reflns_point_group_measured_fraction_max 0.982
_diffrn_reflns_theta_full 25.242
_diffrn_reflns_theta_max 28.408
_diffrn_reflns_theta_min 2.283
_diffrn_source 'fine-focus sealed tube'
_exptl_absorpt_coefficient_mu 0.184
_exptl_absorpt_correction_T_max 0.9909
_exptl_absorpt_correction_T_min 0.9469
_exptl_absorpt_correction_type multi-scan
_exptl_absorpt_process_details 'SADABS V2012/1 (Bruker AXS Inc.)'
_exptl_crystal_colour Colorless
_exptl_crystal_density_diffrn 1.244
_exptl_crystal_description Block
_exptl_crystal_F_000 760
_exptl_crystal_size_max 0.300
_exptl_crystal_size_mid 0.150
_exptl_crystal_size_min 0.050
_refine_diff_density_max 0.514
_refine_diff_density_min -0.302
_refine_diff_density_rms 0.033
_refine_ls_abs_structure_details
;
 Flack x determined using 1087 quotients [(I+)-(I-)]/[(I+)+(I-)]
 (Parsons and Flack (2004), Acta Cryst. A60, s61).
;
_refine_ls_abs_structure_Flack 0.48(2)
_refine_ls_extinction_coef none
_refine_ls_extinction_method none
_refine_ls_goodness_of_fit_ref 1.027
_refine_ls_hydrogen_treatment constr
_refine_ls_matrix_type full
_refine_ls_number_parameters 227
_refine_ls_number_reflns 25711
_refine_ls_number_restraints 0
_refine_ls_restrained_S_all 1.027
_refine_ls_R_factor_all 0.0544
_refine_ls_R_factor_gt 0.0379
_refine_ls_shift/su_max 0.001
_refine_ls_shift/su_mean 0.000
_refine_ls_structure_factor_coef Fsqd
_refine_ls_weighting_details
;
 w=1/[\s^2^(Fo^2^)+(0.0350P)^2^+0.2445P]
 where P=(Fo^2^+2Fc^2^)/3
;
_refine_ls_weighting_scheme calc
_refine_ls_wR_factor_gt 0.0808
_refine_ls_wR_factor_ref 0.0882
_reflns_Friedel_coverage 0.759
_reflns_Friedel_fraction_full 0.999
_reflns_Friedel_fraction_max 0.973
_reflns_number_gt 20461
_reflns_number_total 25711
_reflns_threshold_expression 'I > 2\s(I)'
_cod_data_source_file c7ob00528h2.cif
_cod_data_source_block 16AU09_0m
_cod_depositor_comments 'Adding full bibliography for 7155560.cif.'
_cod_database_code 7155560
_shelx_space_group_comment
;
The symmetry employed for this shelxl refinement is uniquely defined
by the following loop, which should always be used as a source of
symmetry information in preference to the above space-group names.
They are only intended as comments.
;
_shelx_estimated_absorpt_t_min 0.947
_shelx_estimated_absorpt_t_max 0.991
_shelxl_version_number 2013-2

loop_
_space_group_symop_operation_xyz
'x, y, z'
'-x+1/2, -y, z+1/2'
'-x, y+1/2, -z+1/2'
'x+1/2, -y+1/2, -z'

loop_
_atom_site_label
_atom_site_type_symbol
_atom_site_fract_x
_atom_site_fract_y
_atom_site_fract_z
_atom_site_U_iso_or_equiv
_atom_site_adp_type
_atom_site_occupancy
_atom_site_site_symmetry_order
_atom_site_calc_flag
_atom_site_refinement_flags_posn
_atom_site_refinement_flags_adp
S1 S 0.98155(6) 1.38768(8) 1.10496(6) 0.0556(3) Uani 1 1 d . .
N1 N 1.01840(18) 1.3532(2) 1.21631(16) 0.0472(7) Uani 1 1 d . .
O1 O 0.86815(15) 1.4285(2) 1.10955(17) 0.0710(7) Uani 1 1 d . .
O2 O 1.06971(17) 1.4576(2) 1.06630(15) 0.0701(7) Uani 1 1 d . .
C1 C 0.7347(3) 1.2841(3) 1.3015(3) 0.0686(10) Uani 1 1 d . .
H1 H 0.7313 1.2140 1.2712 0.082 Uiso 1 1 calc R U
C2 C 0.6362(3) 1.3348(4) 1.3352(3) 0.0790(12) Uani 1 1 d . .
H2 H 0.5673 1.2983 1.3275 0.095 Uiso 1 1 calc R U
C3 C 0.6398(3) 1.4369(4) 1.3791(3) 0.0765(11) Uani 1 1 d . .
H3 H 0.5737 1.4706 1.4014 0.092 Uiso 1 1 calc R U
C4 C 0.7415(3) 1.4902(3) 1.3905(3) 0.0756(11) Uani 1 1 d . .
H4 H 0.7444 1.5605 1.4206 0.091 Uiso 1 1 calc R U
C5 C 0.8392(3) 1.4400(3) 1.3577(2) 0.0647(10) Uani 1 1 d . .
H5 H 0.9077 1.4768 1.3663 0.078 Uiso 1 1 calc R U
C6 C 0.8376(2) 1.3371(3) 1.3127(2) 0.0500(9) Uani 1 1 d . .
C7 C 0.9431(2) 1.2795(3) 1.2776(2) 0.0502(8) Uani 1 1 d . .
H7 H 0.9215 1.2143 1.2375 0.060 Uiso 1 1 calc R U
C8 C 1.0238(2) 1.2403(3) 1.3594(2) 0.0601(9) Uani 1 1 d . .
H8A H 1.0306 1.2962 1.4114 0.072 Uiso 1 1 calc R U
H8B H 0.9988 1.1700 1.3884 0.072 Uiso 1 1 calc R U
C9 C 1.1397(2) 1.3309(3) 1.2390(2) 0.0500(9) Uani 1 1 d . .
H9 H 1.1808 1.3148 1.1775 0.060 Uiso 1 1 calc R U
C10 C 1.1347(2) 1.2257(3) 1.3036(2) 0.0584(9) Uani 1 1 d . .
H10 H 1.1259 1.1612 1.2590 0.070 Uiso 1 1 calc R U
C11 C 0.9782(2) 1.2646(3) 1.0337(2) 0.0516(9) Uani 1 1 d . .
C12 C 1.0731(3) 1.2285(4) 0.9836(2) 0.0704(11) Uani 1 1 d . .
H12 H 1.1389 1.2709 0.9856 0.084 Uiso 1 1 calc R U
C13 C 1.0704(3) 1.1297(4) 0.9308(3) 0.0742(11) Uani 1 1 d . .
H13 H 1.1353 1.1057 0.8983 0.089 Uiso 1 1 calc R U
C14 C 0.9740(3) 1.0655(3) 0.9248(2) 0.0630(9) Uani 1 1 d . .
C15 C 0.8792(3) 1.1037(4) 0.9747(2) 0.0676(11) Uani 1 1 d . .
H15 H 0.8127 1.0623 0.9714 0.081 Uiso 1 1 calc R U
C16 C 0.8813(2) 1.2007(4) 1.0288(2) 0.0633(10) Uani 1 1 d . .
H16 H 0.8168 1.2238 1.0625 0.076 Uiso 1 1 calc R U
C17 C 0.9729(3) 0.9572(3) 0.8688(3) 0.0947(13) Uani 1 1 d . .
H17A H 1.0454 0.9451 0.8389 0.142 Uiso 1 1 calc R U
H17B H 0.9161 0.9602 0.8180 0.142 Uiso 1 1 calc R U
H17C H 0.9564 0.8967 0.9137 0.142 Uiso 1 1 calc R U
C18 C 1.2416(3) 1.2060(4) 1.3649(3) 0.0836(13) Uani 1 1 d . .
H18A H 1.2258 1.1499 1.4152 0.100 Uiso 1 1 calc R U
H18B H 1.3000 1.1763 1.3218 0.100 Uiso 1 1 calc R U
C19 C 1.2852(3) 1.3095(4) 1.4145(3) 0.0925(15) Uani 1 1 d . .
H19A H 1.3562 1.2928 1.4472 0.111 Uiso 1 1 calc R U
H19B H 1.2318 1.3338 1.4648 0.111 Uiso 1 1 calc R U
C21 C 1.1904(2) 1.4315(3) 1.2899(3) 0.0667(10) Uani 1 1 d . .
H21A H 1.1381 1.4593 1.3396 0.080 Uiso 1 1 calc R U
H21B H 1.2022 1.4906 1.2414 0.080 Uiso 1 1 calc R U
C20 C 1.3026(3) 1.4031(4) 1.3395(3) 0.0886(14) Uani 1 1 d . .
H20A H 1.3569 1.3796 1.2897 0.106 Uiso 1 1 calc R U
H20B H 1.3322 1.4691 1.3728 0.106 Uiso 1 1 calc R U

loop_
_atom_site_aniso_label
_atom_site_aniso_U_11
_atom_site_aniso_U_22
_atom_site_aniso_U_33
_atom_site_aniso_U_23
_atom_site_aniso_U_13
_atom_site_aniso_U_12
S1 0.0515(5) 0.0652(6) 0.0500(4) 0.0108(5) -0.0018(4) 0.0070(5)
N1 0.0421(13) 0.0558(18) 0.0437(13) 0.0066(12) 0.0018(11) 0.0019(13)
O1 0.0586(12) 0.0879(19) 0.0667(14) 0.0105(14) -0.0044(12) 0.0287(12)
O2 0.0736(14) 0.0747(18) 0.0620(14) 0.0219(13) 0.0047(12) -0.0105(13)
C1 0.060(2) 0.068(3) 0.079(2) -0.001(2) 0.0100(19) -0.006(2)
C2 0.051(2) 0.097(4) 0.089(3) 0.004(3) 0.009(2) -0.008(2)
C3 0.059(2) 0.101(4) 0.069(2) -0.004(3) 0.0132(19) 0.015(2)
C4 0.069(2) 0.084(3) 0.073(2) -0.019(2) 0.012(2) 0.008(2)
C5 0.058(2) 0.074(3) 0.063(2) -0.011(2) 0.0063(17) -0.004(2)
C6 0.0451(19) 0.060(3) 0.0450(19) 0.0058(18) 0.0035(15) -0.0004(18)
C7 0.0523(18) 0.050(2) 0.0485(18) 0.0003(17) 0.0023(15) -0.0030(16)
C8 0.062(2) 0.060(2) 0.058(2) 0.0160(17) 0.0047(17) 0.0053(18)
C9 0.0404(17) 0.064(3) 0.0459(18) 0.0042(18) 0.0007(14) 0.0039(16)
C10 0.053(2) 0.060(3) 0.062(2) 0.006(2) -0.0024(17) 0.0095(18)
C11 0.0364(16) 0.078(3) 0.0407(16) 0.0104(17) -0.0013(14) 0.0054(19)
C12 0.041(2) 0.102(4) 0.068(2) -0.011(2) 0.0091(18) -0.009(2)
C13 0.049(2) 0.107(4) 0.067(2) -0.014(3) 0.0098(17) 0.014(2)
C14 0.066(2) 0.070(3) 0.052(2) 0.0024(18) -0.0106(18) 0.007(2)
C15 0.046(2) 0.087(3) 0.070(2) 0.002(2) -0.0074(17) -0.006(2)
C16 0.0379(19) 0.092(3) 0.060(2) -0.007(2) -0.0006(15) 0.005(2)
C17 0.107(3) 0.086(3) 0.090(3) -0.007(3) -0.010(2) 0.018(3)
C18 0.066(2) 0.103(4) 0.082(3) 0.027(3) -0.007(2) 0.022(2)
C19 0.068(2) 0.141(5) 0.068(3) 0.016(3) -0.021(2) 0.005(3)
C21 0.061(2) 0.070(3) 0.069(2) 0.005(2) -0.0070(18) -0.010(2)
C20 0.061(2) 0.118(4) 0.086(3) 0.002(3) -0.021(2) -0.015(2)

loop_
_atom_type_symbol
_atom_type_description
_atom_type_scat_dispersion_real
_atom_type_scat_dispersion_imag
_atom_type_scat_source
C C 0.0033 0.0016 'International Tables Vol C Tables 4.2.6.8 and 6.1.1.4'
H H 0.0000 0.0000 'International Tables Vol C Tables 4.2.6.8 and 6.1.1.4'
N N 0.0061 0.0033 'International Tables Vol C Tables 4.2.6.8 and 6.1.1.4'
O O 0.0106 0.0060 'International Tables Vol C Tables 4.2.6.8 and 6.1.1.4'
S S 0.1246 0.1234 'International Tables Vol C Tables 4.2.6.8 and 6.1.1.4'

loop_
_geom_angle_atom_site_label_1
_geom_angle_atom_site_label_2
_geom_angle_atom_site_label_3
_geom_angle
O1 S1 O2 120.16(15)
O1 S1 N1 107.49(13)
O2 S1 N1 106.73(13)
O1 S1 C11 106.68(14)
O2 S1 C11 107.69(15)
N1 S1 C11 107.53(13)
C9 N1 C7 110.9(2)
C9 N1 S1 119.72(18)
C7 N1 S1 119.93(19)
C6 C1 C2 120.5(4)
C3 C2 C1 120.4(4)
C2 C3 C4 119.6(4)
C3 C4 C5 120.1(4)
C6 C5 C4 121.3(3)
C5 C6 C1 118.1(3)
C5 C6 C7 122.4(3)
C1 C6 C7 119.5(3)
N1 C7 C6 113.7(3)
N1 C7 C8 101.7(2)
C6 C7 C8 115.6(2)
C10 C8 C7 102.6(2)
N1 C9 C21 109.6(3)
N1 C9 C10 103.1(2)
C21 C9 C10 114.2(3)
C8 C10 C9 102.7(3)
C8 C10 C18 117.7(3)
C9 C10 C18 113.7(3)
C12 C11 C16 118.8(3)
C12 C11 S1 120.7(3)
C16 C11 S1 120.5(3)
C13 C12 C11 120.1(3)
C12 C13 C14 121.7(3)
C13 C14 C15 117.5(3)
C13 C14 C17 121.1(3)
C15 C14 C17 121.4(4)
C16 C15 C14 121.4(3)
C15 C16 C11 120.5(3)
C19 C18 C10 113.6(3)
C18 C19 C20 110.8(3)
C9 C21 C20 111.8(3)
C19 C20 C21 109.6(3)

loop_
_geom_bond_atom_site_label_1
_geom_bond_atom_site_label_2
_geom_bond_distance
S1 O1 1.4298(19)
S1 O2 1.433(2)
S1 N1 1.614(2)
S1 C11 1.752(3)
N1 C9 1.492(3)
N1 C7 1.498(4)
C1 C6 1.380(4)
C1 C2 1.390(4)
C2 C3 1.352(5)
C3 C4 1.370(5)
C4 C5 1.376(4)
C5 C6 1.368(5)
C6 C7 1.502(4)
C7 C8 1.531(4)
C8 C10 1.524(4)
C9 C21 1.506(4)
C9 C10 1.526(4)
C10 C18 1.529(4)
C11 C12 1.379(4)
C11 C16 1.380(4)
C12 C13 1.375(5)
C13 C14 1.376(5)
C14 C15 1.385(4)
C14 C17 1.494(5)
C15 C16 1.365(5)
C18 C19 1.494(6)
C19 C20 1.518(5)
C21 C20 1.525(4)
